data_1518291
loop_
_publ_author_name
'Wang, Bo'
'Lu, Chengxi'
'Zhang, Shu-Yu'
'He, Gang'
'Nack, William A.'
'Chen, Gong'

_publ_section_title
;
 Palladium-Catalyzed Stereoretentive Olefination of Unactivated C(sp(3))-H
 Bonds with Vinyl Iodides at Room Temperature: Synthesis of \b-Vinyl
 \a-Amino Acids.
;
_journal_issue 23
_journal_name_full 'Organic letters'
_journal_page_first 6260
_journal_paper_doi 10.1021/ol503248f
_journal_volume 16
_journal_year 2014
_chemical_formula_moiety 'C26 H21 N3 O4'
_chemical_formula_sum 'C26 H21 N3 O4'
_chemical_formula_weight 439.46
_chemical_name_systematic
; 
 ? 
;
_space_group_IT_number 15
_symmetry_cell_setting monoclinic
_symmetry_space_group_name_Hall '-C 2yc'
_symmetry_space_group_name_H-M 'C 1 2/c 1'
_atom_sites_solution_hydrogens geom
_atom_sites_solution_primary direct
_atom_sites_solution_secondary difmap
_audit_creation_method SHELXL-97
_cell_angle_alpha 90.00
_cell_angle_beta 110.809(6)
_cell_angle_gamma 90.00
_cell_formula_units_Z 8
_cell_length_a 15.440(5)
_cell_length_b 21.826(7)
_cell_length_c 13.714(4)
_cell_measurement_reflns_used 3804
_cell_measurement_temperature 298(2)
_cell_measurement_theta_max 28.231
_cell_measurement_theta_min 2.453
_cell_volume 4320(2)
_computing_cell_refinement 'Bruker SMART'
_computing_data_collection 'Bruker SMART'
_computing_data_reduction 'Bruker SAINT'
_computing_molecular_graphics 'Bruker SHELXTL'
_computing_publication_material 'Bruker SHELXTL'
_computing_structure_refinement 'SHELXL-97 (Sheldrick, 1997)'
_computing_structure_solution 'SHELXS-97 (Sheldrick, 1990)'
_diffrn_ambient_temperature 298(2)
_diffrn_detector_area_resol_mean 8.34
_diffrn_measured_fraction_theta_full 0.996
_diffrn_measured_fraction_theta_max 0.996
_diffrn_measurement_device_type 'CCD area detector'
_diffrn_measurement_method 'phi and omega scans'
_diffrn_radiation_monochromator graphite
_diffrn_radiation_source 'fine-focus sealed tube'
_diffrn_radiation_type MoK\a
_diffrn_radiation_wavelength 0.71073
_diffrn_reflns_av_R_equivalents 0.0337
_diffrn_reflns_av_sigmaI/netI 0.0354
_diffrn_reflns_limit_h_max 20
_diffrn_reflns_limit_h_min -20
_diffrn_reflns_limit_k_max 29
_diffrn_reflns_limit_k_min -28
_diffrn_reflns_limit_l_max 18
_diffrn_reflns_limit_l_min -17
_diffrn_reflns_number 20200
_diffrn_reflns_theta_full 28.27
_diffrn_reflns_theta_max 28.27
_diffrn_reflns_theta_min 1.69
_exptl_absorpt_coefficient_mu 0.093
_exptl_absorpt_correction_T_max 0.9908
_exptl_absorpt_correction_T_min 0.9745
_exptl_absorpt_correction_type multi-scan
_exptl_absorpt_process_details SADABS
_exptl_crystal_colour colorless
_exptl_crystal_density_diffrn 1.351
_exptl_crystal_density_method 'not measured'
_exptl_crystal_description block
_exptl_crystal_F_000 1840
_exptl_crystal_size_max 0.28
_exptl_crystal_size_mid 0.19
_exptl_crystal_size_min 0.10
_refine_diff_density_max 0.183
_refine_diff_density_min -0.147
_refine_diff_density_rms 0.034
_refine_ls_extinction_method none
_refine_ls_goodness_of_fit_ref 1.036
_refine_ls_hydrogen_treatment noref
_refine_ls_matrix_type full
_refine_ls_number_parameters 298
_refine_ls_number_reflns 5337
_refine_ls_number_restraints 0
_refine_ls_restrained_S_all 1.036
_refine_ls_R_factor_all 0.0903
_refine_ls_R_factor_gt 0.0541
_refine_ls_shift/su_max 0.001
_refine_ls_shift/su_mean 0.000
_refine_ls_structure_factor_coef Fsqd
_refine_ls_weighting_details 'calc w=1/[\s^2^(Fo^2^)+(0.0657P)^2^+0.8536P] where P=(Fo^2^+2Fc^2^)/3'
_refine_ls_weighting_scheme calc
_refine_ls_wR_factor_gt 0.1270
_refine_ls_wR_factor_ref 0.1421
_reflns_number_gt 3410
_reflns_number_total 5337
_reflns_threshold_expression >2sigma(I)
_cod_data_source_file ol503248f_si_001.cif
_cod_data_source_block bzw4s
_cod_depositor_comments
;
The following automatic conversions were performed:

'_symmetry_cell_setting' value 'Monoclinic' changed to 'monoclinic'
according to
/home/saulius/struct/COD-crude-data--automatic-downloads/rss-feeds/ACS/lib/dictionaries/cif_core.dic
dictionary named 'cif_core.dic' version 2.4.2 from 2011-04-26.

Automatic conversion script
Id: cif_fix_values 2935 2014-11-11 08:27:57Z andrius 

 Adding full bibliography for 1518290--1518291.cif.
;
_cod_original_sg_symbol_H-M C2/c
_cod_database_code 1518291

loop_
_symmetry_equiv_pos_as_xyz
'x, y, z'
'-x, y, -z+1/2'
'x+1/2, y+1/2, z'
'-x+1/2, y+1/2, -z+1/2'
'-x, -y, -z'
'x, -y, z-1/2'
'-x+1/2, -y+1/2, -z'
'x+1/2, -y+1/2, z-1/2'

loop_
_atom_site_label
_atom_site_type_symbol
_atom_site_fract_x
_atom_site_fract_y
_atom_site_fract_z
_atom_site_U_iso_or_equiv
_atom_site_adp_type
_atom_site_occupancy
_atom_site_symmetry_multiplicity
_atom_site_calc_flag
_atom_site_refinement_flags
C1 C -0.02849(10) 0.09947(8) 0.08931(13) 0.0402(4) Uani 1 1 d .
C2 C -0.07915(11) 0.15111(8) 0.11442(13) 0.0441(4) Uani 1 1 d .
C3 C -0.15553(13) 0.15131(10) 0.14480(16) 0.0613(6) Uani 1 1 d .
H3 H -0.1824 0.1149 0.1552 0.074 Uiso 1 1 calc R
C4 C -0.19035(17) 0.20750(13) 0.1591(2) 0.0894(8) Uani 1 1 d .
H4 H -0.2415 0.2091 0.1798 0.107 Uiso 1 1 calc R
C5 C -0.1505(2) 0.26089(14) 0.1433(3) 0.1076(10) Uani 1 1 d .
H5 H -0.1760 0.2981 0.1525 0.129 Uiso 1 1 calc R
C6 C -0.07295(19) 0.26096(11) 0.1139(2) 0.0923(9) Uani 1 1 d .
H6 H -0.0460 0.2973 0.1036 0.111 Uiso 1 1 calc R
C7 C -0.03802(13) 0.20496(9) 0.10089(16) 0.0541(5) Uani 1 1 d .
C8 C 0.04270(12) 0.18923(8) 0.07010(15) 0.0496(5) Uani 1 1 d .
C9 C 0.10314(10) 0.09131(8) 0.02210(13) 0.0372(4) Uani 1 1 d .
H9 H 0.0888 0.0476 0.0231 0.045 Uiso 1 1 calc R
C10 C 0.20474(10) 0.10104(7) 0.08893(13) 0.0362(4) Uani 1 1 d .
C11 C 0.09666(10) 0.10839(9) -0.08781(13) 0.0459(4) Uani 1 1 d .
H11A H 0.0733 0.1498 -0.1045 0.055 Uiso 1 1 calc R
H11B H 0.0554 0.0806 -0.1384 0.055 Uiso 1 1 calc R
C12 C 0.19622(9) 0.10342(7) -0.08909(12) 0.0342(4) Uani 1 1 d .
C13 C 0.21295(11) 0.04315(8) -0.13478(14) 0.0469(4) Uani 1 1 d .
H13A H 0.1927 0.0097 -0.1014 0.056 Uiso 1 1 calc R
H13B H 0.2789 0.0383 -0.1195 0.056 Uiso 1 1 calc R
C14 C 0.16253(14) 0.03915(11) -0.25210(16) 0.0697(7) Uani 1 1 d .
H14A H 0.1789 0.0010 -0.2776 0.084 Uiso 1 1 calc R
H14B H 0.0962 0.0389 -0.2671 0.084 Uiso 1 1 calc R
C15 C 0.18688(18) 0.09257(14) -0.30861(17) 0.0848(8) Uani 1 1 d .
H15A H 0.2511 0.0893 -0.3029 0.102 Uiso 1 1 calc R
H15B H 0.1486 0.0911 -0.3820 0.102 Uiso 1 1 calc R
C16 C 0.17226(13) 0.15156(11) -0.26387(16) 0.0615(6) Uani 1 1 d .
C17 C 0.21958(12) 0.15735(9) -0.14749(15) 0.0529(5) Uani 1 1 d .
H17A H 0.2006 0.1953 -0.1243 0.063 Uiso 1 1 calc R
H17B H 0.2861 0.1590 -0.1307 0.063 Uiso 1 1 calc R
C18 C 0.35223(10) 0.10997(8) 0.06424(12) 0.0398(4) Uani 1 1 d .
C19 C 0.39462(12) 0.16541(9) 0.07975(14) 0.0536(5) Uani 1 1 d .
H19 H 0.3588 0.2008 0.0636 0.064 Uiso 1 1 calc R
C20 C 0.49201(14) 0.17035(13) 0.11989(17) 0.0720(7) Uani 1 1 d .
H20 H 0.5199 0.2088 0.1300 0.086 Uiso 1 1 calc R
C21 C 0.54484(13) 0.11929(13) 0.14372(15) 0.0715(7) Uani 1 1 d .
H21 H 0.6091 0.1227 0.1700 0.086 Uiso 1 1 calc R
C22 C 0.50366(12) 0.06112(11) 0.12921(13) 0.0565(5) Uani 1 1 d .
C23 C 0.40483(11) 0.05539(9) 0.08895(12) 0.0434(4) Uani 1 1 d .
C24 C 0.41410(17) -0.04915(11) 0.09414(17) 0.0730(6) Uani 1 1 d .
H24 H 0.3853 -0.0873 0.0821 0.088 Uiso 1 1 calc R
C25 C 0.51170(19) -0.04765(15) 0.13261(19) 0.0883(9) Uani 1 1 d .
H25 H 0.5457 -0.0838 0.1451 0.106 Uiso 1 1 calc R
C26 C 0.55505(15) 0.00695(15) 0.15100(17) 0.0790(8) Uani 1 1 d .
H26 H 0.6194 0.0086 0.1783 0.095 Uiso 1 1 calc R
N1 N 0.25262(8) 0.10683(6) 0.02412(10) 0.0359(3) Uani 1 1 d .
N2 N 0.04120(8) 0.12575(6) 0.06053(11) 0.0385(3) Uani 1 1 d .
N3 N 0.36115(10) -0.00003(7) 0.07420(12) 0.0536(4) Uani 1 1 d .
O1 O -0.04295(9) 0.04527(6) 0.09006(11) 0.0615(4) Uani 1 1 d .
O2 O 0.09980(10) 0.22215(6) 0.05593(13) 0.0742(5) Uani 1 1 d .
O3 O 0.23638(8) 0.10109(6) 0.18361(9) 0.0515(3) Uani 1 1 d .
O4 O 0.12500(12) 0.19177(9) -0.31652(14) 0.0979(6) Uani 1 1 d .

loop_
_atom_site_aniso_label
_atom_site_aniso_U_11
_atom_site_aniso_U_22
_atom_site_aniso_U_33
_atom_site_aniso_U_23
_atom_site_aniso_U_13
_atom_site_aniso_U_12
C1 0.0336(8) 0.0459(11) 0.0445(10) 0.0023(8) 0.0180(7) -0.0032(7)
C2 0.0395(8) 0.0552(11) 0.0445(10) 0.0040(8) 0.0235(8) 0.0070(8)
C3 0.0498(10) 0.0774(15) 0.0707(14) 0.0067(11) 0.0385(10) 0.0089(9)
C4 0.0789(16) 0.102(2) 0.115(2) 0.0105(16) 0.0690(16) 0.0315(14)
C5 0.123(2) 0.0784(19) 0.163(3) 0.0103(18) 0.102(2) 0.0436(17)
C6 0.1126(19) 0.0558(15) 0.143(3) 0.0069(14) 0.0884(19) 0.0194(13)
C7 0.0598(11) 0.0473(11) 0.0697(14) 0.0042(9) 0.0410(11) 0.0108(9)
C8 0.0508(10) 0.0432(11) 0.0657(13) 0.0066(9) 0.0341(9) 0.0016(8)
C9 0.0290(7) 0.0407(9) 0.0466(10) -0.0002(7) 0.0193(7) 0.0022(6)
C10 0.0311(7) 0.0413(9) 0.0392(9) 0.0012(7) 0.0160(7) 0.0015(6)
C11 0.0271(7) 0.0667(12) 0.0443(10) -0.0003(9) 0.0131(7) 0.0069(7)
C12 0.0256(7) 0.0435(9) 0.0341(8) 0.0006(7) 0.0113(6) 0.0012(6)
C13 0.0379(8) 0.0535(11) 0.0465(10) -0.0070(8) 0.0115(8) 0.0080(7)
C14 0.0593(12) 0.0846(16) 0.0522(13) -0.0228(12) 0.0037(10) 0.0220(11)
C15 0.0770(15) 0.139(2) 0.0347(11) 0.0029(14) 0.0151(11) 0.0259(15)
C16 0.0464(10) 0.0870(16) 0.0504(12) 0.0254(11) 0.0163(9) 0.0020(10)
C17 0.0490(10) 0.0566(12) 0.0526(11) 0.0101(9) 0.0174(9) -0.0053(8)
C18 0.0276(7) 0.0591(11) 0.0340(9) -0.0017(8) 0.0125(6) -0.0040(7)
C19 0.0427(9) 0.0651(13) 0.0497(11) -0.0017(9) 0.0125(8) -0.0135(9)
C20 0.0484(11) 0.1037(19) 0.0581(13) -0.0039(12) 0.0119(10) -0.0347(12)
C21 0.0287(9) 0.141(2) 0.0433(11) 0.0005(13) 0.0107(8) -0.0170(12)
C22 0.0306(8) 0.1081(17) 0.0327(9) 0.0061(10) 0.0136(7) 0.0154(10)
C23 0.0329(8) 0.0690(13) 0.0301(9) 0.0027(8) 0.0136(7) 0.0063(8)
C24 0.0874(16) 0.0735(16) 0.0559(13) 0.0125(11) 0.0229(12) 0.0328(13)
C25 0.0845(18) 0.119(2) 0.0622(16) 0.0192(15) 0.0275(14) 0.0654(17)
C26 0.0498(12) 0.142(3) 0.0480(13) 0.0129(15) 0.0213(10) 0.0406(14)
N1 0.0242(6) 0.0492(8) 0.0354(7) -0.0004(6) 0.0117(5) 0.0007(5)
N2 0.0321(6) 0.0399(8) 0.0509(9) 0.0019(6) 0.0239(6) 0.0020(5)
N3 0.0516(9) 0.0599(11) 0.0476(10) 0.0085(8) 0.0153(7) 0.0133(8)
O1 0.0570(8) 0.0502(9) 0.0919(11) -0.0039(7) 0.0444(8) -0.0113(6)
O2 0.0782(10) 0.0505(9) 0.1182(13) 0.0052(8) 0.0646(10) -0.0087(7)
O3 0.0420(6) 0.0774(9) 0.0377(7) 0.0024(6) 0.0174(5) -0.0012(6)
O4 0.0937(12) 0.1056(14) 0.0778(12) 0.0412(10) 0.0099(10) 0.0140(10)

loop_
_atom_type_symbol
_atom_type_description
_atom_type_scat_dispersion_real
_atom_type_scat_dispersion_imag
_atom_type_scat_source
C C 0.0033 0.0016 'International Tables Vol C Tables 4.2.6.8 and 6.1.1.4'
H H 0.0000 0.0000 'International Tables Vol C Tables 4.2.6.8 and 6.1.1.4'
N N 0.0061 0.0033 'International Tables Vol C Tables 4.2.6.8 and 6.1.1.4'
O O 0.0106 0.0060 'International Tables Vol C Tables 4.2.6.8 and 6.1.1.4'

loop_
_geom_angle_atom_site_label_1
_geom_angle_atom_site_label_2
_geom_angle_atom_site_label_3
_geom_angle
O1 C1 N2 124.78(15)
O1 C1 C2 129.11(15)
N2 C1 C2 106.10(14)
C7 C2 C3 121.36(17)
C7 C2 C1 108.10(14)
C3 C2 C1 130.53(17)
C4 C3 C2 117.5(2)
C4 C3 H3 121.2
C2 C3 H3 121.2
C5 C4 C3 120.9(2)
C5 C4 H4 119.6
C3 C4 H4 119.6
C4 C5 C6 121.8(2)
C4 C5 H5 119.1
C6 C5 H5 119.1
C7 C6 C5 117.0(2)
C7 C6 H6 121.5
C5 C6 H6 121.5
C6 C7 C2 121.32(18)
C6 C7 C8 130.41(19)
C2 C7 C8 108.25(15)
O2 C8 N2 124.53(16)
O2 C8 C7 129.89(18)
N2 C8 C7 105.57(14)
N2 C9 C11 114.34(13)
N2 C9 C10 112.26(13)
C11 C9 C10 104.65(12)
N2 C9 H9 108.5
C11 C9 H9 108.5
C10 C9 H9 108.5
O3 C10 N1 126.74(14)
O3 C10 C9 125.46(14)
N1 C10 C9 107.74(13)
C9 C11 C12 106.15(12)
C9 C11 H11A 110.5
C12 C11 H11A 110.5
C9 C11 H11B 110.5
C12 C11 H11B 110.5
H11A C11 H11B 108.7
N1 C12 C13 110.60(12)
N1 C12 C17 110.28(13)
C13 C12 C17 110.04(14)
N1 C12 C11 101.55(12)
C13 C12 C11 112.39(13)
C17 C12 C11 111.73(13)
C12 C13 C14 112.85(15)
C12 C13 H13A 109.0
C14 C13 H13A 109.0
C12 C13 H13B 109.0
C14 C13 H13B 109.0
H13A C13 H13B 107.8
C15 C14 C13 111.66(18)
C15 C14 H14A 109.3
C13 C14 H14A 109.3
C15 C14 H14B 109.3
C13 C14 H14B 109.3
H14A C14 H14B 107.9
C16 C15 C14 110.79(18)
C16 C15 H15A 109.5
C14 C15 H15A 109.5
C16 C15 H15B 109.5
C14 C15 H15B 109.5
H15A C15 H15B 108.1
O4 C16 C15 122.4(2)
O4 C16 C17 122.5(2)
C15 C16 C17 115.14(18)
C16 C17 C12 111.88(15)
C16 C17 H17A 109.2
C12 C17 H17A 109.2
C16 C17 H17B 109.2
C12 C17 H17B 109.2
H17A C17 H17B 107.9
C19 C18 C23 120.68(15)
C19 C18 N1 119.54(16)
C23 C18 N1 119.77(15)
C18 C19 C20 121.2(2)
C18 C19 H19 119.4
C20 C19 H19 119.4
C21 C20 C19 120.0(2)
C21 C20 H20 120.0
C19 C20 H20 120.0
C20 C21 C22 120.55(17)
C20 C21 H21 119.7
C22 C21 H21 119.7
C26 C22 C21 122.8(2)
C26 C22 C23 117.1(2)
C21 C22 C23 120.08(18)
N3 C23 C18 119.99(14)
N3 C23 C22 122.51(17)
C18 C23 C22 117.49(17)
N3 C24 C25 124.1(3)
N3 C24 H24 117.9
C25 C24 H24 117.9
C26 C25 C24 119.0(2)
C26 C25 H25 120.5
C24 C25 H25 120.5
C25 C26 C22 120.2(2)
C25 C26 H26 119.9
C22 C26 H26 119.9
C10 N1 C18 120.92(13)
C10 N1 C12 115.36(12)
C18 N1 C12 123.44(12)
C8 N2 C1 111.81(13)
C8 N2 C9 123.91(13)
C1 N2 C9 124.25(14)
C24 N3 C23 116.95(18)

loop_
_geom_bond_atom_site_label_1
_geom_bond_atom_site_label_2
_geom_bond_distance
C1 O1 1.205(2)
C1 N2 1.3944(19)
C1 C2 1.481(2)
C2 C7 1.379(3)
C2 C3 1.383(2)
C3 C4 1.381(3)
C3 H3 0.9300
C4 C5 1.370(4)
C4 H4 0.9300
C5 C6 1.393(4)
C5 H5 0.9300
C6 C7 1.373(3)
C6 H6 0.9300
C7 C8 1.491(2)
C8 O2 1.205(2)
C8 N2 1.391(2)
C9 N2 1.4545(19)
C9 C11 1.521(2)
C9 C10 1.525(2)
C9 H9 0.9800
C10 O3 1.2141(19)
C10 N1 1.3488(19)
C11 C12 1.547(2)
C11 H11A 0.9700
C11 H11B 0.9700
C12 N1 1.4878(19)
C12 C13 1.518(2)
C12 C17 1.537(2)
C13 C14 1.521(3)
C13 H13A 0.9700
C13 H13B 0.9700
C14 C15 1.519(3)
C14 H14A 0.9700
C14 H14B 0.9700
C15 C16 1.478(3)
C15 H15A 0.9700
C15 H15B 0.9700
C16 O4 1.204(2)
C16 C17 1.506(3)
C17 H17A 0.9700
C17 H17B 0.9700
C18 C19 1.356(2)
C18 C23 1.413(2)
C18 N1 1.4393(19)
C19 C20 1.410(3)
C19 H19 0.9300
C20 C21 1.351(3)
C20 H20 0.9300
C21 C22 1.402(3)
C21 H21 0.9300
C22 C26 1.396(3)
C22 C23 1.432(2)
C23 N3 1.364(2)
C24 N3 1.317(2)
C24 C25 1.409(4)
C24 H24 0.9300
C25 C26 1.346(4)
C25 H25 0.9300
C26 H26 0.9300

loop_
_geom_torsion_atom_site_label_1
_geom_torsion_atom_site_label_2
_geom_torsion_atom_site_label_3
_geom_torsion_atom_site_label_4
_geom_torsion
O1 C1 C2 C7 -179.01(18)
N2 C1 C2 C7 -0.55(19)
O1 C1 C2 C3 -0.1(3)
N2 C1 C2 C3 178.31(19)
C7 C2 C3 C4 1.2(3)
C1 C2 C3 C4 -177.5(2)
C2 C3 C4 C5 0.2(4)
C3 C4 C5 C6 -1.0(5)
C4 C5 C6 C7 0.3(5)
C5 C6 C7 C2 1.2(4)
C5 C6 C7 C8 179.9(2)
C3 C2 C7 C6 -2.0(3)
C1 C2 C7 C6 177.0(2)
C3 C2 C7 C8 179.06(18)
C1 C2 C7 C8 -1.9(2)
C6 C7 C8 O2 5.4(4)
C2 C7 C8 O2 -175.8(2)
C6 C7 C8 N2 -175.1(2)
C2 C7 C8 N2 3.7(2)
N2 C9 C10 O3 44.1(2)
C11 C9 C10 O3 168.66(16)
N2 C9 C10 N1 -138.45(14)
C11 C9 C10 N1 -13.89(17)
N2 C9 C11 C12 144.16(13)
C10 C9 C11 C12 20.93(17)
C9 C11 C12 N1 -19.79(16)
C9 C11 C12 C13 98.40(16)
C9 C11 C12 C17 -137.33(15)
N1 C12 C13 C14 -175.70(15)
C17 C12 C13 C14 -53.61(19)
C11 C12 C13 C14 71.6(2)
C12 C13 C14 C15 55.2(2)
C13 C14 C15 C16 -52.9(2)
C14 C15 C16 O4 -126.4(2)
C14 C15 C16 C17 52.8(2)
O4 C16 C17 C12 126.5(2)
C15 C16 C17 C12 -52.6(2)
N1 C12 C17 C16 173.32(14)
C13 C12 C17 C16 51.04(19)
C11 C12 C17 C16 -74.5(2)
C23 C18 C19 C20 0.6(3)
N1 C18 C19 C20 179.37(17)
C18 C19 C20 C21 -0.1(3)
C19 C20 C21 C22 -0.2(3)
C20 C21 C22 C26 178.94(19)
C20 C21 C22 C23 -0.1(3)
C19 C18 C23 N3 179.13(16)
N1 C18 C23 N3 0.4(2)
C19 C18 C23 C22 -0.9(2)
N1 C18 C23 C22 -179.62(14)
C26 C22 C23 N3 1.5(3)
C21 C22 C23 N3 -179.39(16)
C26 C22 C23 C18 -178.48(16)
C21 C22 C23 C18 0.6(2)
N3 C24 C25 C26 0.2(4)
C24 C25 C26 C22 -1.9(4)
C21 C22 C26 C25 -178.0(2)
C23 C22 C26 C25 1.0(3)
O3 C10 N1 C18 4.2(3)
C9 C10 N1 C18 -173.25(14)
O3 C10 N1 C12 178.35(15)
C9 C10 N1 C12 0.94(18)
C19 C18 N1 C10 -95.7(2)
C23 C18 N1 C10 83.1(2)
C19 C18 N1 C12 90.61(19)
C23 C18 N1 C12 -90.61(18)
C13 C12 N1 C10 -107.43(15)
C17 C12 N1 C10 130.61(15)
C11 C12 N1 C10 12.04(17)
C13 C12 N1 C18 66.59(18)
C17 C12 N1 C18 -55.36(19)
C11 C12 N1 C18 -173.94(15)
O2 C8 N2 C1 175.40(19)
C7 C8 N2 C1 -4.20(19)
O2 C8 N2 C9 -6.4(3)
C7 C8 N2 C9 174.04(15)
O1 C1 N2 C8 -178.38(17)
C2 C1 N2 C8 3.08(19)
O1 C1 N2 C9 3.4(3)
C2 C1 N2 C9 -175.16(14)
C11 C9 N2 C8 -59.2(2)
C10 C9 N2 C8 59.9(2)
C11 C9 N2 C1 118.87(17)
C10 C9 N2 C1 -122.11(16)
C25 C24 N3 C23 2.2(3)
C18 C23 N3 C24 176.92(16)
C22 C23 N3 C24 -3.1(3)
